data_4065083
loop_
_publ_author_name
'Melgarejo, Doris Y.'
'Chiarella, Gina M.'
'Fackler, John P.'

_publ_section_title
;
 Novel Mixed Coordination of N and C Donors to Gold--Gold Centers
;
_journal_issue 20
_journal_name_full Organometallics
_journal_page_first 5374
_journal_paper_doi 10.1021/om200556x
_journal_volume 30
_journal_year 2011
_chemical_formula_moiety 'C37 H39 Au2 N2 P'
_chemical_formula_sum 'C37 H39 Au2 N2 P'
_chemical_formula_weight 936.60
_chemical_name_systematic
; 
 ? 
;
_space_group_IT_number 43
_symmetry_cell_setting orthorhombic
_symmetry_space_group_name_Hall 'F 2 -2d'
_symmetry_space_group_name_H-M 'F d d 2'
_atom_sites_solution_hydrogens geom
_atom_sites_solution_primary direct
_atom_sites_solution_secondary difmap
_audit_creation_method SHELXL-97
_cell_angle_alpha 90.00
_cell_angle_beta 90.00
_cell_angle_gamma 90.00
_cell_formula_units_Z 16
_cell_length_a 22.1144(16)
_cell_length_b 56.875(4)
_cell_length_c 10.8177(7)
_cell_measurement_reflns_used 9865
_cell_measurement_temperature 110(2)
_cell_measurement_theta_max 28.26
_cell_measurement_theta_min 2.33
_cell_volume 13606.0(16)
_computing_cell_refinement 'APEX-II (BRUKER-NONIUS, 2008)'
_computing_data_collection 'APEX-II (BRUKER-NONIUS, 2008)'
_computing_data_reduction 'APEX-II (BRUKER-NONIUS, 2008)'
_computing_molecular_graphics 'SHELXS-97 (Sheldrick, 2008)'
_computing_publication_material 'SHELXS-97 (Sheldrick, 2008)'
_computing_structure_refinement 'SHELXS-97 (Sheldrick, 2008)'
_computing_structure_solution 'SHELXS-97 (Sheldrick, 2008)'
_diffrn_ambient_temperature 110(2)
_diffrn_measured_fraction_theta_full 0.998
_diffrn_measured_fraction_theta_max 0.998
_diffrn_measurement_device_type 'APEX II'
_diffrn_measurement_method 'omega scans'
_diffrn_radiation_monochromator graphite
_diffrn_radiation_source 'fine-focus sealed tube'
_diffrn_radiation_type MoK\a
_diffrn_radiation_wavelength 0.71073
_diffrn_reflns_av_R_equivalents 0.1155
_diffrn_reflns_av_sigmaI/netI 0.0806
_diffrn_reflns_limit_h_max 25
_diffrn_reflns_limit_h_min -27
_diffrn_reflns_limit_k_max 55
_diffrn_reflns_limit_k_min -70
_diffrn_reflns_limit_l_max 13
_diffrn_reflns_limit_l_min -13
_diffrn_reflns_number 18146
_diffrn_reflns_theta_full 26.38
_diffrn_reflns_theta_max 26.38
_diffrn_reflns_theta_min 2.13
_diffrn_standards_decay_% 0
_diffrn_standards_interval_count 0
_diffrn_standards_interval_time 0
_diffrn_standards_number 0
_exptl_absorpt_coefficient_mu 8.690
_exptl_absorpt_correction_T_max 0.4348
_exptl_absorpt_correction_T_min 0.1040
_exptl_absorpt_correction_type multi-scan
_exptl_absorpt_process_details 'SADABS; (Sheldrick, 2006)'
_exptl_crystal_colour colourless
_exptl_crystal_density_diffrn 1.829
_exptl_crystal_density_method 'not measured'
_exptl_crystal_description block
_exptl_crystal_F_000 7168
_exptl_crystal_size_max 0.48
_exptl_crystal_size_mid 0.15
_exptl_crystal_size_min 0.12
_refine_diff_density_max 3.991
_refine_diff_density_min -2.288
_refine_diff_density_rms 0.251
_refine_ls_abs_structure_details 'Flack H D (1983), Acta Cryst. A39, 876-881'
_refine_ls_abs_structure_Flack -0.014(13)
_refine_ls_extinction_method none
_refine_ls_goodness_of_fit_ref 1.100
_refine_ls_hydrogen_treatment constr
_refine_ls_matrix_type full
_refine_ls_number_parameters 384
_refine_ls_number_reflns 6313
_refine_ls_number_restraints 48
_refine_ls_restrained_S_all 1.102
_refine_ls_R_factor_all 0.0524
_refine_ls_R_factor_gt 0.0502
_refine_ls_shift/su_max 0.001
_refine_ls_shift/su_mean 0.000
_refine_ls_structure_factor_coef Fsqd
_refine_ls_weighting_details 'calc w=1/[\s^2^(Fo^2^)+(0.0618P)^2^+0.0000P] where P=(Fo^2^+2Fc^2^)/3'
_refine_ls_weighting_scheme calc
_refine_ls_wR_factor_gt 0.1151
_refine_ls_wR_factor_ref 0.1161
_reflns_number_gt 5938
_reflns_number_total 6313
_reflns_threshold_expression >2sigma(I)
_cod_data_source_file om200556x_si_001.cif
_cod_data_source_block 3_Au2_Form_Ylid_Phenyl_d138-43
_cod_original_cell_volume 13606.2(16)
_cod_original_sg_symbol_H-M Fdd2
_cod_database_code 4065083

loop_
_symmetry_equiv_pos_as_xyz
'x, y, z'
'-x, -y, z'
'x+1/4, -y+1/4, z+1/4'
'-x+1/4, y+1/4, z+1/4'
'x, y+1/2, z+1/2'
'-x, -y+1/2, z+1/2'
'x+1/4, -y+3/4, z+3/4'
'-x+1/4, y+3/4, z+3/4'
'x+1/2, y, z+1/2'
'-x+1/2, -y, z+1/2'
'x+3/4, -y+1/4, z+3/4'
'-x+3/4, y+1/4, z+3/4'
'x+1/2, y+1/2, z'
'-x+1/2, -y+1/2, z'
'x+3/4, -y+3/4, z+1/4'
'-x+3/4, y+3/4, z+1/4'

loop_
_atom_site_label
_atom_site_type_symbol
_atom_site_fract_x
_atom_site_fract_y
_atom_site_fract_z
_atom_site_U_iso_or_equiv
_atom_site_adp_type
_atom_site_occupancy
_atom_site_symmetry_multiplicity
_atom_site_calc_flag
_atom_site_refinement_flags
Au2 Au 0.736937(19) 0.163111(7) 1.09656(3) 0.02220(12) Uani 1 1 d U
Au1 Au 0.823683(18) 0.168554(7) 0.89016(3) 0.02120(12) Uani 1 1 d .
P1 P 0.79837(12) 0.13913(5) 0.6541(2) 0.0220(5) Uani 1 1 d .
C33 C 0.6402(6) 0.2362(2) 1.3506(12) 0.035(3) Uani 1 1 d .
H33 H 0.6142 0.2444 1.4058 0.041 Uiso 1 1 calc R
C12 C 0.6189(7) 0.1776(3) 0.593(2) 0.058(5) Uani 1 1 d .
H12 H 0.5816 0.1855 0.5789 0.070 Uiso 1 1 calc R
C7 C 0.8260(6) 0.0815(2) 0.4386(12) 0.031(3) Uani 1 1 d .
H7 H 0.8567 0.0756 0.3857 0.037 Uiso 1 1 calc R
N1 N 0.8290(4) 0.20222(16) 0.9565(7) 0.0175(17) Uani 1 1 d .
N2 N 0.7533(4) 0.19898(17) 1.1080(9) 0.028(2) Uani 1 1 d .
C1 C 0.8174(5) 0.13544(18) 0.8122(9) 0.020(2) Uani 1 1 d .
H1A H 0.8565 0.1271 0.8200 0.025 Uiso 1 1 calc R
H1B H 0.7859 0.1261 0.8549 0.025 Uiso 1 1 calc R
C22 C 0.8665(5) 0.21832(18) 0.8933(11) 0.025(2) Uani 1 1 d U
C3 C 0.7890(5) 0.11174(19) 0.5746(9) 0.022(2) Uani 1 1 d .
C15 C 0.7193(5) 0.1292(2) 1.0844(11) 0.030(2) Uani 1 1 d U
C4 C 0.7385(5) 0.0977(2) 0.6017(12) 0.029(2) Uani 1 1 d .
H4 H 0.7090 0.1031 0.6589 0.034 Uiso 1 1 calc R
C30 C 0.7155(5) 0.2124(2) 1.1905(10) 0.025(2) Uani 1 1 d U
C9 C 0.7277(5) 0.1546(2) 0.6332(11) 0.028(2) Uani 1 1 d .
C23 C 0.9241(6) 0.2234(2) 0.9409(13) 0.034(2) Uani 1 1 d U
C21 C 0.7925(5) 0.21103(19) 1.0425(9) 0.022(2) Uani 1 1 d .
H21 H 0.7949 0.2274 1.0578 0.027 Uiso 1 1 calc R
C16 C 0.7515(6) 0.1116(2) 1.1517(11) 0.030(2) Uani 1 1 d .
H16 H 0.7829 0.1164 1.2062 0.036 Uiso 1 1 calc R
C20 C 0.6743(5) 0.1199(2) 1.0070(10) 0.029(3) Uani 1 1 d .
H20 H 0.6507 0.1307 0.9604 0.035 Uiso 1 1 calc R
C31 C 0.6607(5) 0.2214(2) 1.1451(11) 0.029(2) Uani 1 1 d U
C5 C 0.7321(5) 0.0762(2) 0.5449(12) 0.030(3) Uani 1 1 d .
H5 H 0.6975 0.0668 0.5624 0.037 Uiso 1 1 calc R
C35 C 0.7334(5) 0.2154(2) 1.3147(10) 0.026(2) Uani 1 1 d .
C37 C 0.7919(5) 0.2054(2) 1.3594(11) 0.034(3) Uani 1 1 d .
H37A H 0.7924 0.2054 1.4500 0.052 Uiso 1 1 calc R
H37B H 0.8255 0.2149 1.3283 0.052 Uiso 1 1 calc R
H37C H 0.7962 0.1892 1.3294 0.052 Uiso 1 1 calc R
C8 C 0.8323(5) 0.1037(2) 0.4909(11) 0.031(3) Uani 1 1 d .
H8 H 0.8659 0.1133 0.4698 0.037 Uiso 1 1 calc R
C18 C 0.6964(7) 0.0797(2) 1.0607(12) 0.038(3) Uani 1 1 d .
H18 H 0.6903 0.0633 1.0502 0.046 Uiso 1 1 calc R
C36 C 0.6433(6) 0.2178(2) 1.0116(11) 0.034(3) Uani 1 1 d .
H36A H 0.6506 0.2014 0.9882 0.052 Uiso 1 1 calc R
H36B H 0.6677 0.2282 0.9592 0.052 Uiso 1 1 calc R
H36C H 0.6004 0.2216 1.0007 0.052 Uiso 1 1 calc R
C19 C 0.6619(6) 0.0957(2) 0.9933(11) 0.035(3) Uani 1 1 d .
H19 H 0.6307 0.0905 0.9396 0.042 Uiso 1 1 calc R
C17 C 0.7384(6) 0.08749(19) 1.1403(12) 0.032(3) Uani 1 1 d .
H17 H 0.7597 0.0765 1.1900 0.038 Uiso 1 1 calc R
C2 C 0.8575(5) 0.1549(2) 0.5750(10) 0.029(3) Uani 1 1 d .
H2A H 0.8966 0.1477 0.5939 0.044 Uiso 1 1 calc R
H2B H 0.8576 0.1713 0.6025 0.044 Uiso 1 1 calc R
H2C H 0.8503 0.1543 0.4857 0.044 Uiso 1 1 calc R
C10 C 0.7075(6) 0.1601(2) 0.5128(12) 0.036(3) Uani 1 1 d U
H10 H 0.7309 0.1554 0.4435 0.043 Uiso 1 1 calc R
C34 C 0.6951(5) 0.2274(2) 1.3921(12) 0.034(3) Uani 1 1 d .
H34 H 0.7064 0.2298 1.4759 0.041 Uiso 1 1 calc R
C32 C 0.6236(6) 0.2331(2) 1.2283(11) 0.033(3) Uani 1 1 d .
H32 H 0.5859 0.2391 1.2007 0.039 Uiso 1 1 calc R
C24 C 0.9621(7) 0.2384(3) 0.8759(15) 0.053(3) Uani 1 1 d U
H24 H 1.0017 0.2417 0.9051 0.064 Uiso 1 1 calc R
C27 C 0.8474(7) 0.2285(2) 0.7813(11) 0.042(4) Uani 1 1 d .
C14 C 0.6909(6) 0.1602(2) 0.7340(12) 0.035(3) Uani 1 1 d .
H14 H 0.7029 0.1561 0.8155 0.042 Uiso 1 1 calc R
C11 C 0.6557(9) 0.1720(3) 0.495(2) 0.061(5) Uani 1 1 d U
H11 H 0.6443 0.1765 0.4135 0.073 Uiso 1 1 calc R
C28 C 0.9447(6) 0.2118(2) 1.0582(13) 0.040(3) Uani 1 1 d .
H28A H 0.9369 0.1948 1.0532 0.060 Uiso 1 1 calc R
H28B H 0.9225 0.2184 1.1284 0.060 Uiso 1 1 calc R
H28C H 0.9881 0.2145 1.0694 0.060 Uiso 1 1 calc R
C25 C 0.9405(7) 0.2488(3) 0.7646(15) 0.058(3) Uani 1 1 d DU
H25 H 0.9655 0.2595 0.7205 0.069 Uiso 1 1 calc R
C13 C 0.6363(7) 0.1720(3) 0.7138(18) 0.056(5) Uani 1 1 d .
H13 H 0.6111 0.1761 0.7815 0.067 Uiso 1 1 calc R
C29 C 0.7864(9) 0.2222(3) 0.7313(13) 0.058(5) Uani 1 1 d .
H29A H 0.7828 0.2280 0.6463 0.088 Uiso 1 1 calc R
H29B H 0.7550 0.2295 0.7828 0.088 Uiso 1 1 calc R
H29C H 0.7814 0.2051 0.7321 0.088 Uiso 1 1 calc R
C26 C 0.8863(7) 0.2438(3) 0.7222(13) 0.052(3) Uani 1 1 d DU
H26 H 0.8733 0.2510 0.6476 0.062 Uiso 1 1 calc R
C6 C 0.7751(6) 0.0678(2) 0.4626(11) 0.035(3) Uani 1 1 d .
H6 H 0.7700 0.0530 0.4233 0.042 Uiso 1 1 calc R

loop_
_atom_site_aniso_label
_atom_site_aniso_U_11
_atom_site_aniso_U_22
_atom_site_aniso_U_33
_atom_site_aniso_U_23
_atom_site_aniso_U_13
_atom_site_aniso_U_12
Au2 0.0296(2) 0.0170(2) 0.0201(2) -0.00183(16) 0.00524(16) -0.00103(17)
Au1 0.0285(2) 0.0188(2) 0.01631(18) -0.00320(16) 0.00244(15) 0.00191(16)
P1 0.0317(14) 0.0176(13) 0.0167(12) -0.0022(11) 0.0047(11) -0.0020(11)
C33 0.047(7) 0.027(6) 0.029(6) -0.011(5) 0.005(5) 0.006(5)
C12 0.041(8) 0.026(7) 0.107(14) -0.009(9) -0.030(9) 0.004(6)
C7 0.036(7) 0.031(7) 0.025(5) -0.015(5) 0.008(5) 0.000(5)
N1 0.026(4) 0.012(4) 0.015(4) 0.004(3) 0.001(3) -0.002(3)
N2 0.038(5) 0.024(5) 0.021(4) -0.003(4) 0.005(4) 0.012(4)
C1 0.032(6) 0.011(5) 0.019(5) 0.003(4) 0.003(4) -0.003(4)
C22 0.037(5) 0.015(4) 0.023(4) -0.003(4) 0.010(4) 0.002(4)
C3 0.031(5) 0.021(5) 0.013(5) -0.002(4) 0.004(4) 0.000(4)
C15 0.034(6) 0.031(5) 0.026(6) 0.000(5) 0.011(5) 0.008(5)
C4 0.036(6) 0.022(6) 0.028(5) -0.005(5) 0.009(5) 0.005(5)
C30 0.028(5) 0.025(6) 0.022(5) -0.003(5) 0.004(4) 0.000(4)
C9 0.030(5) 0.018(5) 0.036(6) 0.005(5) 0.002(5) 0.004(4)
C23 0.039(5) 0.021(5) 0.044(5) -0.002(4) 0.014(4) 0.003(4)
C21 0.036(6) 0.018(5) 0.013(4) -0.001(4) -0.004(4) 0.003(5)
C16 0.037(6) 0.025(6) 0.028(6) -0.003(5) -0.001(5) -0.002(5)
C20 0.034(6) 0.029(7) 0.023(6) -0.002(5) 0.000(5) -0.008(5)
C31 0.039(5) 0.023(6) 0.026(5) -0.004(5) 0.005(5) -0.003(5)
C5 0.026(6) 0.020(6) 0.044(7) -0.003(6) -0.002(5) 0.000(5)
C35 0.034(6) 0.021(6) 0.022(5) -0.005(4) 0.002(4) -0.005(5)
C37 0.039(7) 0.042(7) 0.022(6) -0.004(5) -0.002(5) 0.004(6)
C8 0.020(5) 0.043(8) 0.028(6) -0.002(5) 0.008(4) 0.000(5)
C18 0.063(9) 0.018(6) 0.033(7) -0.006(5) 0.018(6) -0.012(6)
C36 0.051(8) 0.024(6) 0.028(6) -0.001(5) -0.007(5) 0.012(6)
C19 0.052(7) 0.029(7) 0.023(6) -0.008(5) 0.003(5) -0.012(6)
C17 0.052(8) 0.010(6) 0.033(6) -0.002(5) 0.010(6) 0.007(5)
C2 0.032(6) 0.032(6) 0.023(6) 0.000(5) 0.003(4) -0.009(5)
C10 0.049(8) 0.026(7) 0.034(7) -0.001(5) -0.005(6) -0.005(5)
C34 0.043(6) 0.034(7) 0.025(5) -0.014(5) 0.006(5) -0.015(5)
C32 0.035(6) 0.020(6) 0.043(7) -0.004(5) 0.003(5) 0.006(5)
C24 0.055(5) 0.042(5) 0.062(6) 0.004(5) 0.019(5) -0.001(5)
C27 0.080(10) 0.026(7) 0.020(6) 0.001(5) 0.018(6) 0.019(7)
C14 0.033(6) 0.041(8) 0.032(6) -0.003(6) -0.003(5) 0.005(6)
C11 0.079(10) 0.023(8) 0.081(12) 0.017(8) -0.033(10) -0.003(7)
C28 0.033(7) 0.032(7) 0.056(8) -0.016(6) -0.014(6) 0.004(6)
C25 0.069(5) 0.047(6) 0.056(5) 0.012(5) 0.025(5) 0.004(5)
C13 0.039(8) 0.039(9) 0.089(13) -0.034(9) -0.021(8) 0.016(7)
C29 0.106(14) 0.043(9) 0.027(7) 0.003(6) -0.026(8) 0.008(9)
C26 0.071(6) 0.046(6) 0.039(5) 0.011(5) 0.022(5) 0.014(5)
C6 0.054(8) 0.020(6) 0.030(7) -0.008(5) -0.004(5) 0.006(6)

loop_
_atom_type_symbol
_atom_type_description
_atom_type_scat_dispersion_real
_atom_type_scat_dispersion_imag
_atom_type_scat_source
C C 0.0033 0.0016 'International Tables Vol C Tables 4.2.6.8 and 6.1.1.4'
H H 0.0000 0.0000 'International Tables Vol C Tables 4.2.6.8 and 6.1.1.4'
N N 0.0061 0.0033 'International Tables Vol C Tables 4.2.6.8 and 6.1.1.4'
P P 0.1023 0.0942 'International Tables Vol C Tables 4.2.6.8 and 6.1.1.4'
Au Au -2.0133 8.8022 'International Tables Vol C Tables 4.2.6.8 and 6.1.1.4'

loop_
_geom_angle_atom_site_label_1
_geom_angle_atom_site_label_2
_geom_angle_atom_site_label_3
_geom_angle
C15 Au2 N2 178.6(4)
C15 Au2 Au1 100.4(3)
N2 Au2 Au1 80.1(3)
N1 Au1 C1 176.4(4)
N1 Au1 Au2 82.6(2)
C1 Au1 Au2 99.7(3)
C1 P1 C3 112.8(5)
C1 P1 C2 110.1(5)
C3 P1 C2 106.8(5)
C1 P1 C9 112.5(5)
C3 P1 C9 105.2(6)
C2 P1 C9 109.1(6)
C34 C33 C32 119.6(11)
C34 C33 H33 120.2
C32 C33 H33 120.2
C11 C12 C13 120.4(14)
C11 C12 H12 119.8
C13 C12 H12 119.8
C8 C7 C6 120.8(11)
C8 C7 H7 119.6
C6 C7 H7 119.6
C21 N1 C22 116.8(9)
C21 N1 Au1 124.2(7)
C22 N1 Au1 118.1(6)
C21 N2 C30 116.2(10)
C21 N2 Au2 126.6(7)
C30 N2 Au2 117.1(7)
P1 C1 Au1 107.5(5)
P1 C1 H1A 110.2
Au1 C1 H1A 110.2
P1 C1 H1B 110.2
Au1 C1 H1B 110.2
H1A C1 H1B 108.5
C23 C22 C27 120.4(12)
C23 C22 N1 119.2(10)
C27 C22 N1 120.4(11)
C8 C3 C4 119.7(10)
C8 C3 P1 121.2(9)
C4 C3 P1 119.0(8)
C20 C15 C16 113.2(11)
C20 C15 Au2 123.2(9)
C16 C15 Au2 123.6(9)
C5 C4 C3 119.6(10)
C5 C4 H4 120.2
C3 C4 H4 120.2
C31 C30 C35 122.1(10)
C31 C30 N2 118.6(10)
C35 C30 N2 119.3(10)
C14 C9 C10 118.9(11)
C14 C9 P1 121.2(9)
C10 C9 P1 119.8(9)
C22 C23 C24 119.2(13)
C22 C23 C28 119.7(11)
C24 C23 C28 121.0(13)
N2 C21 N1 125.6(10)
N2 C21 H21 117.2
N1 C21 H21 117.2
C17 C16 C15 122.4(12)
C17 C16 H16 118.8
C15 C16 H16 118.8
C15 C20 C19 124.6(12)
C15 C20 H20 117.7
C19 C20 H20 117.7
C32 C31 C30 117.3(11)
C32 C31 C36 122.4(11)
C30 C31 C36 120.4(10)
C4 C5 C6 121.2(11)
C4 C5 H5 119.4
C6 C5 H5 119.4
C34 C35 C30 117.8(11)
C34 C35 C37 121.8(11)
C30 C35 C37 120.4(10)
C35 C37 H37A 109.5
C35 C37 H37B 109.5
H37A C37 H37B 109.5
C35 C37 H37C 109.5
H37A C37 H37C 109.5
H37B C37 H37C 109.5
C7 C8 C3 119.5(11)
C7 C8 H8 120.2
C3 C8 H8 120.2
C17 C18 C19 120.0(11)
C17 C18 H18 120.0
C19 C18 H18 120.0
C31 C36 H36A 109.5
C31 C36 H36B 109.5
H36A C36 H36B 109.5
C31 C36 H36C 109.5
H36A C36 H36C 109.5
H36B C36 H36C 109.5
C18 C19 C20 118.3(12)
C18 C19 H19 120.8
C20 C19 H19 120.8
C18 C17 C16 121.3(12)
C18 C17 H17 119.4
C16 C17 H17 119.4
P1 C2 H2A 109.5
P1 C2 H2B 109.5
H2A C2 H2B 109.5
P1 C2 H2C 109.5
H2A C2 H2C 109.5
H2B C2 H2C 109.5
C11 C10 C9 121.1(15)
C11 C10 H10 119.5
C9 C10 H10 119.5
C33 C34 C35 121.5(11)
C33 C34 H34 119.2
C35 C34 H34 119.2
C31 C32 C33 121.6(12)
C31 C32 H32 119.2
C33 C32 H32 119.2
C23 C24 C25 118.8(15)
C23 C24 H24 120.6
C25 C24 H24 120.6
C26 C27 C22 118.0(15)
C26 C27 C29 122.9(13)
C22 C27 C29 119.0(12)
C9 C14 C13 119.4(13)
C9 C14 H14 120.3
C13 C14 H14 120.3
C10 C11 C12 120.6(16)
C10 C11 H11 119.7
C12 C11 H11 119.7
C23 C28 H28A 109.5
C23 C28 H28B 109.5
H28A C28 H28B 109.5
C23 C28 H28C 109.5
H28A C28 H28C 109.5
H28B C28 H28C 109.5
C26 C25 C24 120.7(15)
C26 C25 H25 119.6
C24 C25 H25 119.6
C12 C13 C14 119.6(15)
C12 C13 H13 120.2
C14 C13 H13 120.2
C27 C29 H29A 109.5
C27 C29 H29B 109.5
H29A C29 H29B 109.5
C27 C29 H29C 109.5
H29A C29 H29C 109.5
H29B C29 H29C 109.5
C25 C26 C27 122.9(15)
C25 C26 H26 118.6
C27 C26 H26 118.6
C5 C6 C7 118.9(11)
C5 C6 H6 120.5
C7 C6 H6 120.5

loop_
_geom_bond_atom_site_label_1
_geom_bond_atom_site_label_2
_geom_bond_distance
Au2 C15 1.973(12)
Au2 N2 2.076(10)
Au2 Au1 2.9599(5)
Au1 N1 2.048(9)
Au1 C1 2.068(10)
P1 C1 1.775(10)
P1 C3 1.791(11)
P1 C2 1.801(11)
P1 C9 1.806(11)
C33 C34 1.387(18)
C33 C32 1.384(17)
C33 H33 0.9500
C12 C11 1.38(3)
C12 C13 1.40(3)
C12 H12 0.9500
C7 C8 1.390(18)
C7 C6 1.393(18)
C7 H7 0.9500
N1 C21 1.330(13)
N1 C22 1.412(13)
N2 C21 1.311(15)
N2 C30 1.442(14)
C1 H1A 0.9900
C1 H1B 0.9900
C22 C23 1.403(18)
C22 C27 1.407(17)
C3 C8 1.394(15)
C3 C4 1.402(16)
C15 C20 1.403(17)
C15 C16 1.426(18)
C4 C5 1.380(17)
C4 H4 0.9500
C30 C31 1.404(17)
C30 C35 1.411(16)
C9 C14 1.398(18)
C9 C10 1.413(18)
C23 C24 1.390(19)
C23 C28 1.501(19)
C21 H21 0.9500
C16 C17 1.407(16)
C16 H16 0.9500
C20 C19 1.410(17)
C20 H20 0.9500
C31 C32 1.388(17)
C31 C36 1.508(17)
C5 C6 1.386(18)
C5 H5 0.9500
C35 C34 1.375(16)
C35 C37 1.493(16)
C37 H37A 0.9800
C37 H37B 0.9800
C37 H37C 0.9800
C8 H8 0.9500
C18 C17 1.34(2)
C18 C19 1.40(2)
C18 H18 0.9500
C36 H36A 0.9800
C36 H36B 0.9800
C36 H36C 0.9800
C19 H19 0.9500
C17 H17 0.9500
C2 H2A 0.9800
C2 H2B 0.9800
C2 H2C 0.9800
C10 C11 1.34(2)
C10 H10 0.9500
C34 H34 0.9500
C32 H32 0.9500
C24 C25 1.42(2)
C24 H24 0.9500
C27 C26 1.38(2)
C27 C29 1.50(2)
C14 C13 1.398(19)
C14 H14 0.9500
C11 H11 0.9500
C28 H28A 0.9800
C28 H28B 0.9800
C28 H28C 0.9800
C25 C26 1.315(16)
C25 H25 0.9500
C13 H13 0.9500
C29 H29A 0.9800
C29 H29B 0.9800
C29 H29C 0.9800
C26 H26 0.9500
C6 H6 0.9500

loop_
_geom_torsion_atom_site_label_1
_geom_torsion_atom_site_label_2
_geom_torsion_atom_site_label_3
_geom_torsion_atom_site_label_4
_geom_torsion
C15 Au2 Au1 N1 -175.4(4)
N2 Au2 Au1 N1 5.9(4)
C15 Au2 Au1 C1 7.4(5)
N2 Au2 Au1 C1 -171.3(4)
Au2 Au1 N1 C21 -9.3(8)
Au2 Au1 N1 C22 -178.1(8)
Au1 Au2 N2 C21 -5.1(9)
Au1 Au2 N2 C30 170.7(8)
C3 P1 C1 Au1 -178.2(5)
C2 P1 C1 Au1 62.6(7)
C9 P1 C1 Au1 -59.3(7)
Au2 Au1 C1 P1 124.7(4)
C21 N1 C22 C23 89.8(12)
Au1 N1 C22 C23 -100.6(10)
C21 N1 C22 C27 -92.8(12)
Au1 N1 C22 C27 76.8(11)
C1 P1 C3 C8 -106.5(10)
C2 P1 C3 C8 14.6(11)
C9 P1 C3 C8 130.5(10)
C1 P1 C3 C4 70.6(10)
C2 P1 C3 C4 -168.3(9)
C9 P1 C3 C4 -52.4(10)
Au1 Au2 C15 C20 -86.5(9)
Au1 Au2 C15 C16 92.5(9)
C8 C3 C4 C5 -0.3(18)
P1 C3 C4 C5 -177.4(10)
C21 N2 C30 C31 88.5(13)
Au2 N2 C30 C31 -87.7(11)
C21 N2 C30 C35 -93.7(13)
Au2 N2 C30 C35 90.0(11)
C1 P1 C9 C14 -6.4(12)
C3 P1 C9 C14 116.8(11)
C2 P1 C9 C14 -128.9(11)
C1 P1 C9 C10 176.4(10)
C3 P1 C9 C10 -60.4(11)
C2 P1 C9 C10 53.9(12)
C27 C22 C23 C24 -0.3(17)
N1 C22 C23 C24 177.2(11)
C27 C22 C23 C28 -177.8(11)
N1 C22 C23 C28 -0.4(16)
C30 N2 C21 N1 -176.0(10)
Au2 N2 C21 N1 -0.2(16)
C22 N1 C21 N2 178.0(11)
Au1 N1 C21 N2 9.1(15)
C20 C15 C16 C17 -0.3(17)
Au2 C15 C16 C17 -179.3(9)
C16 C15 C20 C19 -1.1(17)
Au2 C15 C20 C19 178.0(9)
C35 C30 C31 C32 -1.2(17)
N2 C30 C31 C32 176.5(10)
C35 C30 C31 C36 179.9(11)
N2 C30 C31 C36 -2.4(17)
C3 C4 C5 C6 1(2)
C31 C30 C35 C34 0.3(17)
N2 C30 C35 C34 -177.4(11)
C31 C30 C35 C37 179.6(11)
N2 C30 C35 C37 1.9(17)
C6 C7 C8 C3 4.1(19)
C4 C3 C8 C7 -2.3(18)
P1 C3 C8 C7 174.8(9)
C17 C18 C19 C20 3.0(18)
C15 C20 C19 C18 -0.2(18)
C19 C18 C17 C16 -4.4(19)
C15 C16 C17 C18 3.0(19)
C14 C9 C10 C11 4(2)
P1 C9 C10 C11 -178.7(11)
C32 C33 C34 C35 -0.7(19)
C30 C35 C34 C33 0.6(18)
C37 C35 C34 C33 -178.6(12)
C30 C31 C32 C33 1.2(18)
C36 C31 C32 C33 -180.0(12)
C34 C33 C32 C31 -0.3(19)
C22 C23 C24 C25 2(2)
C28 C23 C24 C25 179.4(13)
C23 C22 C27 C26 -1.5(17)
N1 C22 C27 C26 -178.9(11)
C23 C22 C27 C29 178.4(12)
N1 C22 C27 C29 1.0(17)
C10 C9 C14 C13 -2(2)
P1 C9 C14 C13 -179.4(11)
C9 C10 C11 C12 -4(2)
C13 C12 C11 C10 3(2)
C23 C24 C25 C26 -2(2)
C11 C12 C13 C14 -1(2)
C9 C14 C13 C12 1(2)
C24 C25 C26 C27 0(3)
C22 C27 C26 C25 2(2)
C29 C27 C26 C25 -178.3(16)
C4 C5 C6 C7 1(2)
C8 C7 C6 C5 -3(2)
